data_4107868
loop_
_publ_author_name
'Alfred J. Wooten'
'Patrick J. Carroll'
'Patrick J. Walsh'

_publ_section_title
;
 Insight into Substrate Binding in Shibasaki's Li3(THF)n(BINOLate)3Ln
 Complexes and Implications in Catalysis
;
_journal_name_full 'Journal of the American Chemical Society'
_journal_page_first 7407
_journal_page_last 7419
_journal_paper_doi 10.1021/ja7107933
_journal_volume 130
_journal_year 2008
_chemical_formula_sum 'C80 H76 Eu Li3 O11'
_chemical_formula_weight 1386.19
_space_group_IT_number 4
_symmetry_cell_setting monoclinic
_symmetry_Int_Tables_number 4
_symmetry_space_group_name_Hall 'P 2yb'
_symmetry_space_group_name_H-M 'P 1 21 1'
_atom_sites_solution_hydrogens geom
_atom_sites_solution_primary direct
_audit_creation_method SHELXL-97
_cell_angle_alpha 90.00
_cell_angle_beta 100.190(1)
_cell_angle_gamma 90.00
_cell_formula_units_Z 2
_cell_length_a 18.2048(6)
_cell_length_b 11.4818(4)
_cell_length_c 18.9389(7)
_cell_measurement_temperature 143(1)
_cell_volume 3896.2(2)
_computing_data_collection 'CrystalClear (Rigaku, 1999)'
_computing_data_reduction 'CrystalClear (Rigaku, 1999)'
_computing_structure_refinement 'SHELXL-97 (Sheldrick, 1997)'
_computing_structure_solution 'SIR97 (Altomare, 1999)'
_diffrn_ambient_temperature 143(1)
_diffrn_measured_fraction_theta_full 0.896
_diffrn_measured_fraction_theta_max 0.896
_diffrn_measurement_device 'CCD Area Detector'
_diffrn_measurement_device_type 'Rigaku Mercury'
_diffrn_measurement_method 'phi and omega rotations'
_diffrn_radiation_monochromator graphite
_diffrn_radiation_source 'rotating anode'
_diffrn_radiation_type MoK\a
_diffrn_radiation_wavelength 0.71073
_diffrn_reflns_av_R_equivalents 0.0000
_diffrn_reflns_av_sigmaI/netI 0.0093
_diffrn_reflns_limit_h_max 23
_diffrn_reflns_limit_h_min -23
_diffrn_reflns_limit_k_max 14
_diffrn_reflns_limit_k_min -14
_diffrn_reflns_limit_l_max 20
_diffrn_reflns_limit_l_min -24
_diffrn_reflns_number 28807
_diffrn_reflns_theta_full 27.56
_diffrn_reflns_theta_max 27.56
_diffrn_reflns_theta_min 2.64
_exptl_absorpt_coefficient_mu 0.859
_exptl_absorpt_correction_T_max 1.0000
_exptl_absorpt_correction_T_min 0.9280
_exptl_absorpt_correction_type multi-scan
_exptl_crystal_density_diffrn 1.182
_exptl_crystal_F_000 1432
_exptl_crystal_size_max 0.38
_exptl_crystal_size_mid 0.27
_exptl_crystal_size_min 0.08
_refine_diff_density_max 1.991
_refine_diff_density_min -1.243
_refine_diff_density_rms 0.144
_refine_ls_abs_structure_details 'Flack H D (1983), Acta Cryst. A39, 876-881'
_refine_ls_abs_structure_Flack 0.003(10)
_refine_ls_extinction_method none
_refine_ls_goodness_of_fit_ref 1.151
_refine_ls_hydrogen_treatment constr
_refine_ls_matrix_type full
_refine_ls_number_parameters 858
_refine_ls_number_reflns 28807
_refine_ls_number_restraints 165
_refine_ls_restrained_S_all 1.155
_refine_ls_R_factor_all 0.0536
_refine_ls_R_factor_gt 0.0518
_refine_ls_shift/su_max 0.020
_refine_ls_shift/su_mean 0.002
_refine_ls_structure_factor_coef Fsqd
_refine_ls_weighting_details 'calc w=1/[\s^2^(Fo^2^)+(0.0962P)^2^+12.6993P] where P=(Fo^2^+2Fc^2^)/3'
_refine_ls_weighting_scheme calc
_refine_ls_wR_factor_gt 0.1584
_refine_ls_wR_factor_ref 0.1608
_reflns_number_gt 28033
_reflns_number_total 28807
_reflns_threshold_expression >2sigma(I)
_cod_data_source_file ja7107933-file007.cif
_cod_data_source_block shelxl
_cod_original_sg_symbol_H-M 'P 21 '
_cod_database_code 4107868

loop_
_symmetry_equiv_pos_as_xyz
'x, y, z'
'-x, y+1/2, -z'

loop_
_atom_site_label
_atom_site_type_symbol
_atom_site_fract_x
_atom_site_fract_y
_atom_site_fract_z
_atom_site_U_iso_or_equiv
_atom_site_adp_type
_atom_site_occupancy
_atom_site_symmetry_multiplicity
_atom_site_calc_flag
_atom_site_refinement_flags
Eu1 Eu 0.815449(11) 0.19439(3) 0.684249(11) 0.02082(6) Uani 1 1 d .
O1 O 0.8937(2) 0.0872(3) 0.7773(2) 0.0242(9) Uani 1 1 d .
O2 O 0.93565(17) 0.1864(5) 0.65078(16) 0.0241(7) Uani 1 1 d .
O3 O 0.73108(17) 0.1878(5) 0.76151(16) 0.0253(7) Uani 1 1 d .
O4 O 0.8646(2) 0.3276(4) 0.7756(2) 0.0271(10) Uani 1 1 d .
O5 O 0.8203(3) 0.0302(4) 0.6155(2) 0.0260(10) Uani 1 1 d .
O6 O 0.69132(17) 0.1861(5) 0.61884(16) 0.0253(7) Uani 1 1 d .
O7 O 0.9910(2) 0.2159(4) 0.9193(2) 0.0428(13) Uani 1 1 d D
O8 O 0.5821(3) 0.3327(5) 0.7097(3) 0.0441(15) Uani 1 1 d D
O9 O 0.5706(3) 0.0658(5) 0.7140(3) 0.0423(14) Uani 1 1 d D
O10 O 0.9491(2) -0.0584(3) 0.5405(2) 0.0348(10) Uani 1 1 d D
O11 O 0.8165(3) 0.3499(4) 0.5934(2) 0.0309(12) Uani 1 1 d D
C1 C 0.9383(3) 0.0001(4) 0.7689(3) 0.0248(11) Uani 1 1 d .
C2 C 0.9154(3) -0.1161(5) 0.7831(3) 0.0309(13) Uani 1 1 d .
H2 H 0.8722 -0.1271 0.8021 0.041 Uiso 1 1 calc R
C3 C 0.9559(3) -0.2109(4) 0.7690(3) 0.0294(13) Uani 1 1 d .
H3 H 0.9400 -0.2845 0.7800 0.039 Uiso 1 1 calc R
C4 C 1.0216(3) -0.2015(5) 0.7382(3) 0.0308(13) Uani 1 1 d .
C5 C 1.0607(3) -0.3006(9) 0.7186(3) 0.0385(13) Uani 1 1 d .
H5 H 1.0434 -0.3753 0.7252 0.051 Uiso 1 1 calc R
C6 C 1.1235(4) -0.2847(6) 0.6902(3) 0.0420(18) Uani 1 1 d .
H6 H 1.1484 -0.3492 0.6764 0.056 Uiso 1 1 calc R
C7 C 1.1517(3) -0.1707(5) 0.6810(4) 0.0354(14) Uani 1 1 d .
H7 H 1.1956 -0.1624 0.6627 0.047 Uiso 1 1 calc R
C8 C 1.1159(3) -0.0743(5) 0.6986(3) 0.0325(14) Uani 1 1 d .
H8 H 1.1350 -0.0011 0.6912 0.043 Uiso 1 1 calc R
C9 C 1.0484(3) -0.0833(5) 0.7286(3) 0.0262(12) Uani 1 1 d .
C10 C 1.0079(3) 0.0150(4) 0.7459(3) 0.0228(11) Uani 1 1 d .
C11 C 1.0375(3) 0.1352(4) 0.7421(3) 0.0225(11) Uani 1 1 d .
C12 C 1.1036(3) 0.1717(4) 0.7907(3) 0.0259(14) Uani 1 1 d .
C13 C 1.1438(4) 0.0964(5) 0.8429(4) 0.0354(14) Uani 1 1 d .
H13 H 1.1272 0.0203 0.8465 0.047 Uiso 1 1 calc R
C14 C 1.2064(5) 0.1335(8) 0.8880(5) 0.056(3) Uani 1 1 d .
H14 H 1.2319 0.0822 0.9217 0.074 Uiso 1 1 calc R
C15 C 1.2332(5) 0.2486(7) 0.8843(5) 0.045(2) Uani 1 1 d .
H15 H 1.2758 0.2731 0.9154 0.060 Uiso 1 1 calc R
C16 C 1.1956(4) 0.3234(6) 0.8343(3) 0.0375(15) Uani 1 1 d .
H16 H 1.2131 0.3990 0.8312 0.050 Uiso 1 1 calc R
C17 C 1.1307(3) 0.2873(5) 0.7874(3) 0.0296(13) Uani 1 1 d .
C18 C 1.0892(3) 0.3682(5) 0.7387(3) 0.0291(13) Uani 1 1 d .
H18 H 1.1063 0.4440 0.7355 0.039 Uiso 1 1 calc R
C19 C 1.0245(3) 0.3333(5) 0.6972(3) 0.0287(13) Uani 1 1 d .
H19 H 0.9962 0.3882 0.6682 0.038 Uiso 1 1 calc R
C20 C 0.9977(3) 0.2160(5) 0.6959(3) 0.0219(14) Uani 1 1 d .
C21 C 0.7523(3) 0.1666(4) 0.8317(3) 0.0227(13) Uani 1 1 d .
C22 C 0.7474(4) 0.0487(5) 0.8553(3) 0.0288(13) Uani 1 1 d .
H22 H 0.7280 -0.0079 0.8220 0.038 Uiso 1 1 calc R
C23 C 0.7700(4) 0.0174(5) 0.9243(4) 0.0393(15) Uani 1 1 d .
H23 H 0.7661 -0.0598 0.9380 0.052 Uiso 1 1 calc R
C24 C 0.8007(4) 0.1044(5) 0.9776(3) 0.0311(14) Uani 1 1 d .
C25 C 0.8258(4) 0.0717(7) 1.0500(4) 0.0440(17) Uani 1 1 d .
H25 H 0.8212 -0.0049 1.0646 0.058 Uiso 1 1 calc R
C26 C 0.8564(5) 0.1536(7) 1.0975(4) 0.053(2) Uani 1 1 d .
H26 H 0.8721 0.1326 1.1453 0.070 Uiso 1 1 calc R
C27 C 0.8652(5) 0.2700(7) 1.0765(4) 0.048(2) Uani 1 1 d .
H27 H 0.8893 0.3236 1.1096 0.064 Uiso 1 1 calc R
C28 C 0.8383(4) 0.3038(5) 1.0078(3) 0.0320(14) Uani 1 1 d .
H28 H 0.8412 0.3818 0.9952 0.043 Uiso 1 1 calc R
C29 C 0.8062(3) 0.2225(4) 0.9554(3) 0.0279(14) Uani 1 1 d .
C30 C 0.7799(3) 0.2551(5) 0.8811(3) 0.0266(12) Uani 1 1 d .
C31 C 0.7825(3) 0.3787(5) 0.8565(3) 0.0264(13) Uani 1 1 d .
C32 C 0.7391(3) 0.4671(5) 0.8824(3) 0.0287(13) Uani 1 1 d .
C33 C 0.6882(4) 0.4407(6) 0.9304(3) 0.0371(15) Uani 1 1 d .
H33 H 0.6841 0.3645 0.9458 0.049 Uiso 1 1 calc R
C34 C 0.6456(4) 0.5265(7) 0.9536(4) 0.053(2) Uani 1 1 d .
H34 H 0.6121 0.5073 0.9836 0.071 Uiso 1 1 calc R
C35 C 0.6521(4) 0.6450(6) 0.9323(4) 0.053(2) Uani 1 1 d .
H35 H 0.6250 0.7036 0.9499 0.070 Uiso 1 1 calc R
C36 C 0.6983(3) 0.6700(5) 0.8860(4) 0.0414(17) Uani 1 1 d .
H36 H 0.7008 0.7463 0.8701 0.055 Uiso 1 1 calc R
C37 C 0.7429(3) 0.5849(5) 0.8610(3) 0.0309(13) Uani 1 1 d .
C38 C 0.7919(4) 0.6132(5) 0.8115(3) 0.0384(15) Uani 1 1 d .
H38 H 0.7966 0.6900 0.7973 0.051 Uiso 1 1 calc R
C39 C 0.8308(3) 0.5288(5) 0.7859(3) 0.0329(14) Uani 1 1 d .
H39 H 0.8619 0.5486 0.7538 0.044 Uiso 1 1 calc R
C40 C 0.8262(3) 0.4076(5) 0.8064(3) 0.0260(12) Uani 1 1 d .
C41 C 0.7656(3) -0.0514(6) 0.5978(3) 0.0276(14) Uani 1 1 d .
C42 C 0.7746(3) -0.1616(5) 0.6312(3) 0.0304(13) Uani 1 1 d .
H42 H 0.8177 -0.1768 0.6644 0.040 Uiso 1 1 calc R
C43 C 0.7227(3) -0.2447(5) 0.6163(3) 0.0341(14) Uani 1 1 d .
H43 H 0.7297 -0.3149 0.6410 0.045 Uiso 1 1 calc R
C44 C 0.6571(3) -0.2294(5) 0.5638(3) 0.0323(13) Uani 1 1 d .
C45 C 0.6015(3) -0.3167(9) 0.5490(3) 0.0419(15) Uani 1 1 d .
H45 H 0.6077 -0.3877 0.5729 0.056 Uiso 1 1 calc R
C46 C 0.5384(3) -0.2956(9) 0.4992(3) 0.0443(16) Uani 1 1 d .
H46 H 0.5017 -0.3526 0.4893 0.059 Uiso 1 1 calc R
C47 C 0.5291(4) -0.1887(6) 0.4631(3) 0.0413(16) Uani 1 1 d .
H47 H 0.4868 -0.1766 0.4284 0.055 Uiso 1 1 calc R
C48 C 0.5805(3) -0.1022(6) 0.4774(3) 0.0343(13) Uani 1 1 d .
H48 H 0.5712 -0.0309 0.4543 0.046 Uiso 1 1 calc R
C49 C 0.6485(3) -0.1180(5) 0.5273(3) 0.0257(12) Uani 1 1 d .
C50 C 0.7023(3) -0.0294(5) 0.5441(3) 0.0240(11) Uani 1 1 d .
C51 C 0.6890(3) 0.0855(5) 0.5079(3) 0.0218(12) Uani 1 1 d .
C52 C 0.6861(3) 0.0936(6) 0.4318(3) 0.0288(13) Uani 1 1 d .
C53 C 0.7040(3) 0.0003(6) 0.3892(3) 0.0307(13) Uani 1 1 d .
H53 H 0.7186 -0.0705 0.4112 0.041 Uiso 1 1 calc R
C54 C 0.7004(4) 0.0107(7) 0.3154(3) 0.0443(17) Uani 1 1 d .
H54 H 0.7124 -0.0533 0.2895 0.059 Uiso 1 1 calc R
C55 C 0.6799(4) 0.1125(7) 0.2800(3) 0.0452(18) Uani 1 1 d .
H55 H 0.6785 0.1203 0.2309 0.060 Uiso 1 1 calc R
C56 C 0.6626(3) 0.1970(12) 0.3187(3) 0.057(2) Uani 1 1 d .
H56 H 0.6459 0.2648 0.2941 0.076 Uiso 1 1 calc R
C57 C 0.6658(3) 0.1995(10) 0.3955(3) 0.0338(11) Uani 1 1 d .
C58 C 0.6480(4) 0.2959(6) 0.4362(4) 0.0394(17) Uani 1 1 d .
H58 H 0.6324 0.3655 0.4133 0.052 Uiso 1 1 calc R
C59 C 0.6537(3) 0.2872(6) 0.5101(3) 0.0335(15) Uani 1 1 d .
H59 H 0.6403 0.3504 0.5358 0.045 Uiso 1 1 calc R
C60 C 0.6797(2) 0.1833(8) 0.5470(3) 0.0240(12) Uani 1 1 d .
C61 C 1.0365(5) 0.3108(7) 0.9512(4) 0.077(3) Uani 1 1 d DU
H61A H 1.0053 0.3750 0.9613 0.102 Uiso 1 1 calc R
H61B H 1.0686 0.3380 0.9189 0.102 Uiso 1 1 calc R
C62 C 1.0826(8) 0.2654(11) 1.0198(6) 0.121(5) Uani 1 1 d DU
H62A H 1.1353 0.2718 1.0177 0.160 Uiso 1 1 calc R
H62B H 1.0727 0.3108 1.0603 0.160 Uiso 1 1 calc R
C63 C 1.0624(6) 0.1412(10) 1.0286(5) 0.094(4) Uani 1 1 d DU
H63A H 1.0404 0.1312 1.0712 0.125 Uiso 1 1 calc R
H63B H 1.1061 0.0918 1.0325 0.125 Uiso 1 1 calc R
C64 C 1.0070(4) 0.1117(6) 0.9623(4) 0.053(2) Uani 1 1 d DU
H64A H 1.0273 0.0521 0.9350 0.071 Uiso 1 1 calc R
H64B H 0.9614 0.0820 0.9756 0.071 Uiso 1 1 calc R
C65 C 0.6191(4) 0.4435(5) 0.7032(4) 0.0522(19) Uani 1 1 d DU
H65A H 0.6280 0.4551 0.6546 0.069 Uiso 1 1 calc R
H65B H 0.6664 0.4473 0.7360 0.069 Uiso 1 1 calc R
C66 C 0.5656(6) 0.5327(7) 0.7221(6) 0.094(4) Uani 1 1 d DU
H66A H 0.5336 0.5617 0.6792 0.124 Uiso 1 1 calc R
H66B H 0.5923 0.5978 0.7473 0.124 Uiso 1 1 calc R
C67 C 0.5194(7) 0.4695(8) 0.7704(7) 0.117(5) Uani 1 1 d DU
H67A H 0.5368 0.4896 0.8203 0.156 Uiso 1 1 calc R
H67B H 0.4672 0.4906 0.7577 0.156 Uiso 1 1 calc R
C68 C 0.5297(7) 0.3404(8) 0.7586(7) 0.115(5) Uani 1 1 d DU
H68A H 0.5494 0.3018 0.8035 0.153 Uiso 1 1 calc R
H68B H 0.4826 0.3044 0.7379 0.153 Uiso 1 1 calc R
C69 C 0.5540(5) 0.0245(8) 0.7831(4) 0.070(3) Uani 1 1 d DU
H69A H 0.5067 0.0555 0.7914 0.094 Uiso 1 1 calc R
H69B H 0.5929 0.0482 0.8223 0.094 Uiso 1 1 calc R
C70 C 0.5506(10) -0.1084(9) 0.7766(7) 0.143(6) Uani 1 1 d DU
H70A H 0.5948 -0.1430 0.8050 0.191 Uiso 1 1 calc R
H70B H 0.5070 -0.1381 0.7937 0.191 Uiso 1 1 calc R
C71 C 0.5465(10) -0.1375(8) 0.6993(7) 0.143(6) Uani 1 1 d DU
H71A H 0.4988 -0.1732 0.6801 0.190 Uiso 1 1 calc R
H71B H 0.5859 -0.1915 0.6933 0.190 Uiso 1 1 calc R
C72 C 0.5553(7) -0.0253(7) 0.6610(5) 0.098(4) Uani 1 1 d DU
H72A H 0.5961 -0.0317 0.6345 0.130 Uiso 1 1 calc R
H72B H 0.5100 -0.0078 0.6275 0.130 Uiso 1 1 calc R
C73 C 0.8981(3) -0.0460(5) 0.4716(3) 0.0396(15) Uani 1 1 d DU
H73A H 0.9236 -0.0105 0.4362 0.053 Uiso 1 1 calc R
H73B H 0.8558 0.0024 0.4771 0.053 Uiso 1 1 calc R
C74 C 0.8725(3) -0.1676(5) 0.4486(3) 0.0419(15) Uani 1 1 d DU
H74A H 0.8601 -0.1740 0.3968 0.056 Uiso 1 1 calc R
H74B H 0.8298 -0.1909 0.4694 0.056 Uiso 1 1 calc R
C75 C 0.9410(3) -0.2385(5) 0.4785(3) 0.0368(14) Uani 1 1 d DU
H75A H 0.9283 -0.3196 0.4843 0.049 Uiso 1 1 calc R
H75B H 0.9782 -0.2337 0.4478 0.049 Uiso 1 1 calc R
C76 C 0.9682(3) -0.1814(4) 0.5501(3) 0.0339(13) Uani 1 1 d DU
H76A H 0.9438 -0.2154 0.5868 0.045 Uiso 1 1 calc R
H76B H 1.0217 -0.1911 0.5642 0.045 Uiso 1 1 calc R
C77 C 0.7922(4) 0.4689(5) 0.5973(4) 0.0404(18) Uani 1 1 d DU
H77A H 0.7946 0.4927 0.6468 0.054 Uiso 1 1 calc R
H77B H 0.7413 0.4782 0.5720 0.054 Uiso 1 1 calc R
C78 C 0.8453(6) 0.5393(6) 0.5621(6) 0.093(4) Uani 1 1 d DU
H78A H 0.8888 0.5617 0.5968 0.124 Uiso 1 1 calc R
H78B H 0.8211 0.6092 0.5404 0.124 Uiso 1 1 calc R
C79 C 0.8672(5) 0.4590(6) 0.5051(5) 0.067(2) Uani 1 1 d DU
H79A H 0.8401 0.4793 0.4579 0.089 Uiso 1 1 calc R
H79B H 0.9203 0.4644 0.5047 0.089 Uiso 1 1 calc R
C80 C 0.8465(3) 0.3369(5) 0.5261(3) 0.0333(13) Uani 1 1 d DU
H80A H 0.8093 0.3032 0.4887 0.044 Uiso 1 1 calc R
H80B H 0.8902 0.2869 0.5336 0.044 Uiso 1 1 calc R
Li1 Li 0.9211(6) 0.2181(9) 0.8343(6) 0.040(3) Uani 1 1 d .
Li2 Li 0.6391(5) 0.1878(15) 0.6962(4) 0.0296(19) Uani 1 1 d .
Li3 Li 0.9226(5) 0.0297(10) 0.6176(6) 0.035(2) Uani 1 1 d .

loop_
_atom_site_aniso_label
_atom_site_aniso_U_11
_atom_site_aniso_U_22
_atom_site_aniso_U_33
_atom_site_aniso_U_23
_atom_site_aniso_U_13
_atom_site_aniso_U_12
Eu1 0.02029(11) 0.02141(10) 0.01984(11) 0.00059(16) 0.00107(8) 0.00088(16)
O1 0.022(2) 0.024(2) 0.025(2) -0.0007(17) -0.0016(17) 0.0005(17)
O2 0.0219(15) 0.0262(19) 0.0224(16) 0.002(2) -0.0013(12) -0.002(2)
O3 0.0265(16) 0.0273(18) 0.0206(15) 0.007(3) 0.0000(12) -0.004(3)
O4 0.026(2) 0.027(2) 0.026(2) -0.0009(18) -0.0002(18) -0.0004(19)
O5 0.024(2) 0.026(2) 0.028(2) -0.0051(18) 0.0016(18) -0.0022(18)
O6 0.0234(16) 0.0276(19) 0.0234(15) -0.001(2) -0.0002(12) 0.007(2)
O7 0.044(2) 0.050(4) 0.028(2) -0.007(2) -0.0088(17) -0.008(2)
O8 0.043(3) 0.036(3) 0.053(4) -0.004(3) 0.005(3) 0.011(3)
O9 0.047(3) 0.046(3) 0.035(3) -0.004(3) 0.011(3) -0.013(3)
O10 0.033(2) 0.040(2) 0.030(2) -0.0079(19) 0.0016(19) 0.0058(19)
O11 0.036(3) 0.029(2) 0.028(3) 0.0064(19) 0.007(2) 0.0043(19)
C1 0.028(3) 0.020(2) 0.023(3) 0.003(2) -0.004(2) -0.001(2)
C2 0.036(3) 0.025(3) 0.028(3) 0.005(2) -0.005(2) -0.003(2)
C3 0.036(3) 0.017(2) 0.029(3) 0.005(2) -0.008(3) -0.007(2)
C4 0.035(3) 0.023(3) 0.029(3) 0.000(2) -0.010(2) -0.006(2)
C5 0.036(3) 0.029(3) 0.043(3) -0.001(5) -0.013(2) 0.011(5)
C6 0.045(3) 0.032(5) 0.042(3) -0.011(3) -0.013(3) 0.010(3)
C7 0.030(3) 0.029(3) 0.046(4) -0.003(3) 0.003(3) 0.008(3)
C8 0.030(3) 0.029(3) 0.034(3) 0.000(3) -0.007(3) 0.000(2)
C9 0.028(3) 0.023(3) 0.023(3) 0.004(2) -0.006(2) 0.001(2)
C10 0.026(3) 0.019(2) 0.019(3) 0.003(2) -0.007(2) 0.001(2)
C11 0.018(3) 0.016(2) 0.031(3) 0.002(2) 0.000(2) 0.000(2)
C12 0.025(2) 0.024(4) 0.027(3) -0.002(2) 0.002(2) 0.004(2)
C13 0.036(4) 0.027(3) 0.039(4) 0.007(3) -0.003(3) 0.001(3)
C14 0.057(6) 0.048(5) 0.052(5) -0.002(4) -0.020(4) 0.011(4)
C15 0.045(5) 0.048(4) 0.034(4) -0.005(3) -0.011(3) -0.015(4)
C16 0.042(4) 0.032(3) 0.036(3) -0.012(3) -0.001(3) -0.003(3)
C17 0.022(3) 0.029(3) 0.038(3) -0.015(3) 0.007(2) 0.002(2)
C18 0.028(3) 0.021(3) 0.039(3) -0.006(2) 0.007(3) -0.006(2)
C19 0.034(3) 0.022(3) 0.031(3) 0.006(2) 0.009(3) 0.004(2)
C20 0.019(2) 0.022(4) 0.025(2) 0.002(2) 0.0039(18) 0.002(2)
C21 0.020(2) 0.024(3) 0.025(3) -0.002(2) 0.006(2) -0.0003(19)
C22 0.040(4) 0.025(3) 0.023(3) -0.002(2) 0.011(3) -0.006(3)
C23 0.053(4) 0.028(3) 0.039(4) 0.007(3) 0.012(3) 0.008(3)
C24 0.045(4) 0.022(3) 0.027(3) 0.003(3) 0.006(3) 0.008(3)
C25 0.056(5) 0.052(4) 0.023(3) 0.002(3) 0.007(3) 0.010(4)
C26 0.075(5) 0.057(5) 0.024(4) 0.002(3) 0.002(4) 0.024(4)
C27 0.066(6) 0.050(5) 0.026(4) -0.010(3) 0.002(4) 0.004(4)
C28 0.042(4) 0.024(3) 0.027(3) 0.001(3) -0.003(3) 0.000(3)
C29 0.038(3) 0.027(4) 0.017(3) 0.003(2) -0.001(2) 0.004(2)
C30 0.027(3) 0.028(3) 0.026(3) 0.001(2) 0.006(2) 0.000(2)
C31 0.027(3) 0.025(3) 0.024(3) -0.003(2) -0.005(2) 0.001(2)
C32 0.035(3) 0.026(3) 0.023(3) -0.007(2) -0.002(2) 0.001(2)
C33 0.042(4) 0.038(3) 0.029(3) -0.008(3) -0.001(3) 0.006(3)
C34 0.034(4) 0.062(5) 0.059(5) -0.012(4) -0.002(3) 0.016(4)
C35 0.053(5) 0.046(4) 0.054(5) -0.013(4) -0.006(4) 0.026(3)
C36 0.041(3) 0.023(4) 0.053(4) -0.008(3) -0.008(3) 0.014(2)
C37 0.037(3) 0.024(3) 0.027(3) -0.006(2) -0.008(2) 0.009(2)
C38 0.051(4) 0.022(3) 0.035(3) 0.000(3) -0.009(3) 0.000(3)
C39 0.040(4) 0.025(3) 0.032(3) 0.001(2) 0.000(3) -0.012(3)
C40 0.028(3) 0.025(3) 0.021(3) 0.002(2) -0.005(2) -0.004(2)
C41 0.023(3) 0.038(3) 0.022(3) -0.006(3) 0.002(2) -0.002(3)
C42 0.028(3) 0.032(3) 0.028(3) -0.004(2) -0.006(2) 0.004(2)
C43 0.040(4) 0.024(3) 0.036(3) 0.002(3) -0.001(3) 0.006(3)
C44 0.038(3) 0.030(3) 0.028(3) 0.000(3) 0.003(3) 0.000(3)
C45 0.046(3) 0.033(4) 0.044(3) -0.003(4) 0.002(3) -0.001(4)
C46 0.035(3) 0.045(4) 0.050(3) -0.004(5) 0.000(2) -0.019(4)
C47 0.031(3) 0.056(4) 0.031(3) 0.001(3) -0.008(3) -0.008(3)
C48 0.026(3) 0.042(3) 0.035(3) 0.001(3) 0.004(3) -0.003(3)
C49 0.021(3) 0.033(3) 0.023(3) 0.002(2) 0.002(2) -0.003(2)
C50 0.023(3) 0.026(3) 0.022(3) 0.003(2) 0.004(2) 0.000(2)
C51 0.016(3) 0.030(3) 0.016(3) 0.002(2) -0.005(2) -0.005(2)
C52 0.025(3) 0.036(3) 0.023(3) 0.005(3) -0.004(3) -0.004(3)
C53 0.028(3) 0.041(3) 0.022(3) -0.002(3) 0.000(2) -0.008(3)
C54 0.039(4) 0.068(5) 0.024(3) -0.010(3) 0.003(3) -0.015(3)
C55 0.054(4) 0.063(5) 0.020(3) -0.008(3) 0.011(3) -0.019(4)
C56 0.035(3) 0.093(5) 0.037(3) 0.036(6) -0.013(3) -0.036(6)
C57 0.023(2) 0.047(3) 0.030(2) 0.004(5) 0.000(2) -0.007(5)
C58 0.036(4) 0.041(4) 0.036(4) 0.012(3) -0.007(3) -0.002(3)
C59 0.017(3) 0.040(4) 0.041(4) 0.009(3) -0.001(3) 0.002(3)
C60 0.014(2) 0.029(3) 0.028(2) 0.006(3) 0.0007(17) -0.003(3)
C61 0.089(7) 0.094(7) 0.045(5) -0.019(4) 0.005(5) -0.047(6)
C62 0.129(11) 0.134(8) 0.075(8) -0.013(7) -0.047(7) -0.034(9)
C63 0.079(7) 0.143(8) 0.046(5) 0.008(6) -0.027(5) 0.007(6)
C64 0.047(5) 0.075(5) 0.035(4) 0.011(4) -0.001(3) -0.006(4)
C65 0.070(5) 0.032(3) 0.052(5) 0.001(3) 0.003(4) 0.010(3)
C66 0.122(9) 0.046(5) 0.110(9) -0.026(5) 0.013(7) 0.029(5)
C67 0.119(10) 0.093(7) 0.150(12) -0.025(8) 0.050(8) 0.064(7)
C68 0.118(10) 0.084(6) 0.171(12) -0.063(8) 0.103(9) -0.023(7)
C69 0.052(5) 0.109(7) 0.050(5) 0.016(5) 0.008(4) -0.018(5)
C70 0.181(14) 0.095(7) 0.174(11) 0.059(9) 0.084(12) -0.014(10)
C71 0.187(13) 0.062(7) 0.198(13) -0.013(7) 0.086(13) -0.027(9)
C72 0.143(10) 0.064(5) 0.109(8) -0.051(5) 0.082(8) -0.046(6)
C73 0.032(3) 0.052(4) 0.034(4) 0.006(3) 0.004(3) 0.005(3)
C74 0.030(3) 0.063(4) 0.031(3) -0.001(3) 0.001(3) -0.005(3)
C75 0.038(3) 0.041(3) 0.033(3) -0.002(3) 0.012(3) -0.003(3)
C76 0.033(3) 0.032(3) 0.036(3) 0.006(3) 0.004(3) 0.001(3)
C77 0.054(5) 0.036(4) 0.033(4) 0.005(3) 0.014(3) 0.014(3)
C78 0.122(8) 0.038(4) 0.143(9) 0.018(5) 0.091(7) 0.008(5)
C79 0.085(6) 0.044(4) 0.086(6) 0.024(4) 0.055(5) 0.007(4)
C80 0.036(3) 0.036(3) 0.028(3) 0.009(3) 0.004(3) 0.006(3)
Li1 0.043(6) 0.034(8) 0.034(5) 0.001(4) -0.013(4) 0.004(5)
Li2 0.028(4) 0.032(5) 0.028(4) 0.008(7) 0.004(3) -0.009(7)
Li3 0.023(5) 0.046(6) 0.035(6) -0.010(5) -0.001(4) -0.006(4)

loop_
_atom_type_symbol
_atom_type_description
_atom_type_scat_dispersion_real
_atom_type_scat_dispersion_imag
_atom_type_scat_source
C C 0.0033 0.0016 'International Tables Vol C Tables 4.2.6.8 and 6.1.1.4'
H H 0.0000 0.0000 'International Tables Vol C Tables 4.2.6.8 and 6.1.1.4'
O O 0.0106 0.0060 'International Tables Vol C Tables 4.2.6.8 and 6.1.1.4'
Li Li -0.0003 0.0001 'International Tables Vol C Tables 4.2.6.8 and 6.1.1.4'
Eu Eu -0.1578 3.6682 'International Tables Vol C Tables 4.2.6.8 and 6.1.1.4'

loop_
_geom_angle_atom_site_label_1
_geom_angle_atom_site_label_2
_geom_angle_atom_site_label_3
_geom_angle
O3 Eu1 O5 115.45(19)
O3 Eu1 O4 76.42(16)
O5 Eu1 O4 153.71(15)
O3 Eu1 O6 69.55(11)
O5 Eu1 O6 78.51(17)
O4 Eu1 O6 127.51(16)
O3 Eu1 O2 156.08(11)
O5 Eu1 O2 71.88(17)
O4 Eu1 O2 88.44(15)
O6 Eu1 O2 133.76(10)
O3 Eu1 O1 83.83(14)
O5 Eu1 O1 85.31(15)
O4 Eu1 O1 72.29(14)
O6 Eu1 O1 138.38(16)
O2 Eu1 O1 73.87(14)
O3 Eu1 O11 123.50(17)
O5 Eu1 O11 100.99(14)
O4 Eu1 O11 89.64(15)
O6 Eu1 O11 77.91(16)
O2 Eu1 O11 73.96(16)
O1 Eu1 O11 143.29(15)
O3 Eu1 Li3 140.2(3)
O5 Eu1 Li3 35.9(2)
O4 Eu1 Li3 120.2(2)
O6 Eu1 Li3 111.5(2)
O2 Eu1 Li3 37.4(2)
O1 Eu1 Li3 69.9(2)
O11 Eu1 Li3 94.2(2)
O3 Eu1 Li1 78.4(2)
O5 Eu1 Li1 120.2(2)
O4 Eu1 Li1 36.1(2)
O6 Eu1 Li1 147.7(2)
O2 Eu1 Li1 78.5(2)
O1 Eu1 Li1 36.2(2)
O11 Eu1 Li1 119.0(2)
Li3 Eu1 Li1 95.3(3)
O3 Eu1 C21 20.69(12)
O5 Eu1 C21 117.73(14)
O4 Eu1 C21 64.94(13)
O6 Eu1 C21 89.76(12)
O2 Eu1 C21 135.40(12)
O1 Eu1 C21 64.45(13)
O11 Eu1 C21 136.12(13)
Li3 Eu1 C21 129.2(2)
Li1 Eu1 C21 58.7(2)
O3 Eu1 C60 90.49(11)
O5 Eu1 C60 67.44(18)
O4 Eu1 C60 138.16(18)
O6 Eu1 C60 20.95(12)
O2 Eu1 C60 112.87(11)
O1 Eu1 C60 146.51(18)
O11 Eu1 C60 64.67(18)
Li3 Eu1 C60 95.4(2)
Li1 Eu1 C60 168.4(2)
C21 Eu1 C60 110.59(12)
O3 Eu1 Li2 34.80(16)
O5 Eu1 Li2 99.1(3)
O4 Eu1 Li2 102.4(3)
O6 Eu1 Li2 34.78(16)
O2 Eu1 Li2 168.22(19)
O1 Eu1 Li2 113.6(2)
O11 Eu1 Li2 101.1(3)
Li3 Eu1 Li2 134.8(3)
Li1 Eu1 Li2 113.0(3)
C21 Eu1 Li2 55.24(17)
C60 Eu1 Li2 55.73(17)
C1 O1 Li1 125.1(5)
C1 O1 Eu1 126.9(4)
Li1 O1 Eu1 94.3(3)
C20 O2 Li3 119.6(5)
C20 O2 Eu1 122.2(3)
Li3 O2 Eu1 93.3(3)
C21 O3 Li2 135.5(4)
C21 O3 Eu1 121.9(3)
Li2 O3 Eu1 101.3(3)
C40 O4 Li1 118.4(5)
C40 O4 Eu1 126.8(3)
Li1 O4 Eu1 95.6(4)
C41 O5 Li3 133.6(5)
C41 O5 Eu1 126.9(4)
Li3 O5 Eu1 97.4(4)
C60 O6 Li2 141.2(4)
C60 O6 Eu1 119.7(3)
Li2 O6 Eu1 99.1(3)
C61 O7 C64 110.3(4)
C61 O7 Li1 127.3(6)
C64 O7 Li1 122.3(5)
C68 O8 C65 111.7(5)
C68 O8 Li2 123.3(6)
C65 O8 Li2 117.2(5)
C72 O9 C69 109.9(5)
C72 O9 Li2 117.0(6)
C69 O9 Li2 128.6(5)
C76 O10 C73 107.7(4)
C76 O10 Li3 120.3(5)
C73 O10 Li3 115.0(5)
C77 O11 C80 107.6(4)
C77 O11 Eu1 127.3(4)
C80 O11 Eu1 125.0(3)
O1 C1 C10 123.2(5)
O1 C1 C2 118.6(5)
C10 C1 C2 118.2(5)
C3 C2 C1 121.2(6)
C2 C3 C4 122.7(5)
C3 C4 C5 122.6(6)
C3 C4 C9 116.3(5)
C5 C4 C9 121.0(6)
C6 C5 C4 119.3(8)
C5 C6 C7 121.2(7)
C8 C7 C6 121.3(6)
C7 C8 C9 121.2(6)
C10 C9 C8 123.2(5)
C10 C9 C4 120.7(5)
C8 C9 C4 116.1(5)
C9 C10 C1 120.3(5)
C9 C10 C11 121.3(5)
C1 C10 C11 118.4(5)
C9 C10 Li3 94.8(4)
C1 C10 Li3 83.1(4)
C11 C10 Li3 93.2(4)
C20 C11 C12 119.4(5)
C20 C11 C10 119.9(4)
C12 C11 C10 120.5(4)
C13 C12 C17 117.5(5)
C13 C12 C11 122.5(5)
C17 C12 C11 120.0(5)
C14 C13 C12 121.1(6)
C13 C14 C15 121.2(8)
C16 C15 C14 119.1(8)
C15 C16 C17 120.8(7)
C16 C17 C12 120.4(6)
C16 C17 C18 120.3(6)
C12 C17 C18 119.2(5)
C19 C18 C17 119.3(5)
C18 C19 C20 123.0(5)
O2 C20 C11 121.4(5)
O2 C20 C19 119.8(5)
C11 C20 C19 118.8(5)
O3 C21 C30 122.2(5)
O3 C21 C22 117.3(5)
C30 C21 C22 120.4(5)
O3 C21 Eu1 37.4(2)
C30 C21 Eu1 111.4(3)
C22 C21 Eu1 114.6(3)
C23 C22 C21 122.0(6)
C22 C23 C24 120.1(6)
C25 C24 C29 120.6(6)
C25 C24 C23 120.4(6)
C29 C24 C23 119.0(5)
C26 C25 C24 119.0(7)
C25 C26 C27 121.6(8)
C28 C27 C26 119.9(8)
C27 C28 C29 121.1(6)
C28 C29 C24 117.6(5)
C28 C29 C30 122.3(5)
C24 C29 C30 120.1(5)
C21 C30 C29 118.3(5)
C21 C30 C31 120.2(5)
C29 C30 C31 121.5(5)
C40 C31 C32 119.1(5)
C40 C31 C30 119.6(5)
C32 C31 C30 121.3(6)
C37 C32 C31 121.6(6)
C37 C32 C33 116.8(6)
C31 C32 C33 121.6(5)
C34 C33 C32 121.0(7)
C33 C34 C35 120.7(8)
C36 C35 C34 118.6(6)
C35 C36 C37 122.3(6)
C36 C37 C32 120.5(6)
C36 C37 C38 121.6(6)
C32 C37 C38 117.9(5)
C39 C38 C37 120.0(6)
C38 C39 C40 122.5(6)
O4 C40 C31 122.7(5)
O4 C40 C39 118.5(5)
C31 C40 C39 118.8(5)
O4 C40 Li1 36.3(3)
C31 C40 Li1 95.5(4)
C39 C40 Li1 137.8(5)
O5 C41 C42 118.9(5)
O5 C41 C50 121.2(6)
C42 C41 C50 119.9(6)
C43 C42 C41 121.5(5)
C42 C43 C44 122.3(6)
C45 C44 C43 122.3(6)
C45 C44 C49 121.1(6)
C43 C44 C49 116.6(5)
C46 C45 C44 119.6(8)
C45 C46 C47 120.3(8)
C48 C47 C46 121.6(6)
C47 C48 C49 121.6(6)
C50 C49 C48 122.9(5)
C50 C49 C44 121.2(5)
C48 C49 C44 115.8(5)
C49 C50 C41 118.4(5)
C49 C50 C51 119.1(5)
C41 C50 C51 122.4(5)
C60 C51 C52 120.2(6)
C60 C51 C50 120.2(5)
C52 C51 C50 119.6(5)
C53 C52 C57 116.2(6)
C53 C52 C51 123.5(6)
C57 C52 C51 120.3(6)
C54 C53 C52 122.2(6)
C55 C54 C53 121.7(7)
C56 C55 C54 116.0(7)
C55 C56 C57 128.1(10)
C52 C57 C58 118.1(5)
C52 C57 C56 115.6(10)
C58 C57 C56 126.2(10)
C59 C58 C57 120.6(6)
C58 C59 C60 121.0(7)
O6 C60 C51 123.7(7)
O6 C60 C59 117.3(7)
C51 C60 C59 119.0(5)
O6 C60 Eu1 39.4(2)
C51 C60 Eu1 108.3(4)
C59 C60 Eu1 120.0(5)
O7 C61 C62 106.9(6)
C63 C62 C61 108.4(7)
C62 C63 C64 105.3(7)
O7 C64 C63 108.8(6)
O8 C65 C66 104.2(6)
C65 C66 C67 105.5(6)
C68 C67 C66 106.3(6)
O8 C68 C67 105.5(6)
O9 C69 C70 105.1(6)
C71 C70 C69 107.2(7)
C70 C71 C72 106.9(7)
O9 C72 C71 108.2(6)
O10 C73 C74 106.3(4)
C73 C74 C75 101.4(4)
C76 C75 C74 102.7(4)
O10 C76 C75 106.0(4)
O11 C77 C78 105.1(5)
C77 C78 C79 104.9(5)
C80 C79 C78 105.3(5)
O11 C80 C79 106.2(5)
O4 Li1 O1 97.8(5)
O4 Li1 O7 138.0(6)
O1 Li1 O7 124.0(6)
O4 Li1 C40 25.4(2)
O1 Li1 C40 115.4(4)
O7 Li1 C40 118.8(5)
O4 Li1 Eu1 48.3(3)
O1 Li1 Eu1 49.5(3)
O7 Li1 Eu1 172.4(5)
C40 Li1 Eu1 68.6(2)
O6 Li2 O3 89.9(4)
O6 Li2 O9 123.7(8)
O3 Li2 O9 114.0(6)
O6 Li2 O8 116.9(7)
O3 Li2 O8 109.6(7)
O9 Li2 O8 102.3(4)
O6 Li2 Eu1 46.1(2)
O3 Li2 Eu1 43.8(2)
O9 Li2 Eu1 134.3(7)
O8 Li2 Eu1 122.0(6)
O5 Li3 O2 94.1(5)
O5 Li3 O10 111.9(5)
O2 Li3 O10 136.0(6)
O5 Li3 C10 116.3(5)
O2 Li3 C10 74.9(3)
O10 Li3 C10 118.8(5)
O5 Li3 Eu1 46.7(3)
O2 Li3 Eu1 49.4(3)
O10 Li3 Eu1 152.5(5)
C10 Li3 Eu1 88.5(3)

loop_
_geom_bond_atom_site_label_1
_geom_bond_atom_site_label_2
_geom_bond_distance
Eu1 O3 2.302(3)
Eu1 O5 2.302(4)
Eu1 O4 2.364(4)
Eu1 O6 2.379(3)
Eu1 O2 2.385(3)
Eu1 O1 2.400(4)
Eu1 O11 2.482(4)
Eu1 Li3 3.137(11)
Eu1 Li1 3.148(10)
Eu1 C21 3.217(5)
Eu1 C60 3.258(5)
Eu1 Li2 3.259(8)
O1 C1 1.315(7)
O1 Li1 1.866(11)
O2 C20 1.335(6)
O2 Li3 1.907(12)
O3 C21 1.339(6)
O3 Li2 1.897(9)
O4 C40 1.349(7)
O4 Li1 1.862(11)
O5 C41 1.366(8)
O5 Li3 1.854(11)
O6 C60 1.340(6)
O6 Li2 1.883(9)
O7 C61 1.435(7)
O7 C64 1.447(7)
O7 Li1 1.869(10)
O8 C68 1.443(7)
O8 C65 1.456(7)
O8 Li2 2.001(16)
O9 C72 1.441(7)
O9 C69 1.473(7)
O9 Li2 1.944(14)
O10 C76 1.458(6)
O10 C73 1.468(6)
O10 Li3 1.908(11)
O11 C77 1.443(6)
O11 C80 1.481(6)
C1 C10 1.421(8)
C1 C2 1.437(7)
C2 C3 1.367(8)
C3 C4 1.425(9)
C4 C5 1.426(10)
C4 C9 1.464(7)
C5 C6 1.359(9)
C6 C7 1.428(9)
C7 C8 1.356(8)
C8 C9 1.445(9)
C9 C10 1.418(8)
C10 C11 1.488(7)
C10 Li3 2.648(11)
C11 C20 1.388(7)
C11 C12 1.443(7)
C12 C13 1.415(8)
C12 C17 1.421(8)
C13 C14 1.367(11)
C14 C15 1.415(10)
C15 C16 1.369(10)
C16 C17 1.407(8)
C17 C18 1.428(8)
C18 C19 1.356(8)
C19 C20 1.431(7)
C21 C30 1.413(7)
C21 C22 1.434(7)
C22 C23 1.348(8)
C23 C24 1.459(9)
C24 C25 1.417(8)
C24 C29 1.429(8)
C25 C26 1.352(10)
C26 C27 1.412(11)
C27 C28 1.364(9)
C28 C29 1.412(8)
C29 C30 1.452(7)
C30 C31 1.496(8)
C31 C40 1.383(8)
C31 C32 1.425(8)
C32 C37 1.417(8)
C32 C33 1.440(9)
C33 C34 1.374(9)
C34 C35 1.430(11)
C35 C36 1.348(10)
C36 C37 1.404(8)
C37 C38 1.441(9)
C38 C39 1.340(9)
C39 C40 1.450(7)
C40 Li1 2.770(11)
C41 C42 1.411(9)
C41 C50 1.417(8)
C42 C43 1.337(8)
C43 C44 1.422(8)
C44 C45 1.417(10)
C44 C49 1.449(8)
C45 C46 1.373(8)
C46 C47 1.401(12)
C47 C48 1.358(8)
C48 C49 1.430(8)
C49 C50 1.410(8)
C50 C51 1.487(8)
C51 C60 1.372(10)
C51 C52 1.436(8)
C52 C53 1.414(9)
C52 C57 1.414(11)
C53 C54 1.393(8)
C54 C55 1.367(11)
C55 C56 1.288(13)
C56 C57 1.446(8)
C57 C58 1.420(12)
C58 C59 1.388(9)
C59 C60 1.420(10)
C61 C62 1.509(8)
C62 C63 1.489(8)
C63 C64 1.503(7)
C65 C66 1.501(7)
C66 C67 1.531(8)
C67 C68 1.516(8)
C69 C70 1.532(8)
C70 C71 1.491(9)
C71 C72 1.500(8)
C73 C74 1.511(7)
C74 C75 1.513(7)
C75 C76 1.508(6)
C77 C78 1.503(7)
C78 C79 1.526(8)
C79 C80 1.522(7)
